data_2226391
loop_
_publ_author_name
'Deng, Cong'
'Shu, Wenming'
'Zhang, Dongxue'

_publ_section_title
;
 8b,8c-Diphenyl-2,6-bis(4-pyridylmethyl)perhydro-2,3a,4a,6,7a,8a-hexaazacyclopenta[<i>def</i>]fluorene-4,8-dithione
 chloroform solvate
;
_journal_coeditor_code CV2714
_journal_issue 7
_journal_name_full 'Acta Crystallographica Section E'
_journal_page_first o1524
_journal_paper_doi 10.1107/S1600536810020040
_journal_volume 66
_journal_year 2010
_chemical_formula_iupac 'C32 H30 N8 S2, C H Cl3'
_chemical_formula_moiety 'C32 H30 N8 S2, C H Cl3'
_chemical_formula_sum 'C33 H31 Cl3 N8 S2'
_chemical_formula_weight 710.13
_chemical_name_systematic
;
8b,8c-Diphenyl-2,6-bis(4-pyridylmethyl)perhydro-2,3a,4a,6,7a,8a-
hexaazacyclopenta[<i>def</i>]fluorene-4,8-dithione chloroform solvate
;
_space_group_IT_number 2
_symmetry_cell_setting triclinic
_symmetry_space_group_name_Hall '-P 1'
_symmetry_space_group_name_H-M 'P -1'
_atom_sites_solution_hydrogens geom
_atom_sites_solution_primary direct
_atom_sites_solution_secondary difmap
_audit_creation_method SHELXL-97
_cell_angle_alpha 100.9780(10)
_cell_angle_beta 91.6990(10)
_cell_angle_gamma 98.5000(10)
_cell_formula_units_Z 2
_cell_length_a 9.5381(6)
_cell_length_b 12.1712(8)
_cell_length_c 14.8765(9)
_cell_measurement_temperature 294(2)
_cell_volume 1673.81(18)
_computing_cell_refinement 'SAINT (Bruker, 1999)'
_computing_data_collection 'SMART (Bruker, 1997)'
_computing_data_reduction 'SAINT (Bruker, 1999)'
_computing_molecular_graphics 'SHELXTL (Sheldrick, 2008)'
_computing_publication_material 'SHELXTL (Sheldrick, 2008)'
_computing_structure_refinement 'SHELXL97 (Sheldrick, 2008)'
_computing_structure_solution 'SHELXS97 (Sheldrick, 2008)'
_diffrn_ambient_temperature 294(2)
_diffrn_measured_fraction_theta_full 0.962
_diffrn_measured_fraction_theta_max 0.962
_diffrn_measurement_device_type 'Bruker SMART APEX CCD area-detector'
_diffrn_measurement_method 'phi and omega scans'
_diffrn_radiation_monochromator graphite
_diffrn_radiation_source 'fine-focus sealed tube'
_diffrn_radiation_type MoK\a
_diffrn_radiation_wavelength 0.71073
_diffrn_reflns_av_R_equivalents 0.1093
_diffrn_reflns_av_sigmaI/netI 0.1743
_diffrn_reflns_limit_h_max 11
_diffrn_reflns_limit_h_min -11
_diffrn_reflns_limit_k_max 13
_diffrn_reflns_limit_k_min -14
_diffrn_reflns_limit_l_max 17
_diffrn_reflns_limit_l_min -17
_diffrn_reflns_number 11061
_diffrn_reflns_theta_full 25.00
_diffrn_reflns_theta_max 25.00
_diffrn_reflns_theta_min 1.73
_exptl_absorpt_coefficient_mu 0.437
_exptl_absorpt_correction_T_max 0.9576
_exptl_absorpt_correction_T_min 0.9178
_exptl_absorpt_correction_type none
_exptl_crystal_colour colourless
_exptl_crystal_density_diffrn 1.409
_exptl_crystal_density_method 'not measured'
_exptl_crystal_description block
_exptl_crystal_F_000 736
_exptl_crystal_size_max 0.20
_exptl_crystal_size_mid 0.10
_exptl_crystal_size_min 0.10
_refine_diff_density_max 0.465
_refine_diff_density_min -0.393
_refine_ls_extinction_method none
_refine_ls_goodness_of_fit_ref 0.848
_refine_ls_hydrogen_treatment constr
_refine_ls_matrix_type full
_refine_ls_number_parameters 415
_refine_ls_number_reflns 5690
_refine_ls_number_restraints 0
_refine_ls_restrained_S_all 0.848
_refine_ls_R_factor_all 0.1761
_refine_ls_R_factor_gt 0.0621
_refine_ls_shift/su_max 0.001
_refine_ls_shift/su_mean 0.000
_refine_ls_structure_factor_coef Fsqd
_refine_ls_weighting_details 'calc w=1/[\s^2^(Fo^2^)+(0.1041P)^2^] where P=(Fo^2^+2Fc^2^)/3'
_refine_ls_weighting_scheme calc
_refine_ls_wR_factor_gt 0.1481
_refine_ls_wR_factor_ref 0.2103
_reflns_number_gt 2136
_reflns_number_total 5690
_reflns_threshold_expression I>2sigma(I)
_cod_data_source_file cv2714.cif
_cod_data_source_block I
_cod_database_code 2226391
_cod_database_fobs_code 2226391

loop_
_symmetry_equiv_pos_as_xyz
'x, y, z'
'-x, -y, -z'

loop_
_atom_site_type_symbol
_atom_site_label
_atom_site_fract_x
_atom_site_fract_y
_atom_site_fract_z
_atom_site_U_iso_or_equiv
_atom_site_adp_type
_atom_site_calc_flag
_atom_site_refinement_flags
_atom_site_occupancy
_atom_site_disorder_assembly
_atom_site_disorder_group
C C1 0.4638(5) 0.4696(4) 0.1361(4) 0.0426(14) Uani d . 1 . .
H H1A 0.4056 0.4515 0.0790 0.051 Uiso calc R 1 . .
H H1B 0.4486 0.5435 0.1685 0.051 Uiso calc R 1 . .
C C2 0.6423(6) 0.3623(4) 0.0735(4) 0.0461(15) Uani d . 1 . .
H H2A 0.7434 0.3659 0.0658 0.055 Uiso calc R 1 . .
H H2B 0.5934 0.3385 0.0133 0.055 Uiso calc R 1 . .
C C3 0.4314(5) 0.4077(4) 0.2860(4) 0.0395(14) Uani d . 1 . .
C C4 0.6795(5) 0.2382(4) 0.1877(4) 0.0391(14) Uani d . 1 . .
C C5 0.4489(5) 0.2700(4) 0.1553(3) 0.0295(12) Uani d . 1 . .
C C6 0.3463(5) 0.2069(4) 0.0750(3) 0.0344(13) Uani d . 1 . .
C C7 0.3908(6) 0.1281(5) 0.0063(4) 0.0518(16) Uani d . 1 . .
H H7 0.4868 0.1222 0.0040 0.062 Uiso calc R 1 . .
C C8 0.2952(6) 0.0585(5) -0.0584(4) 0.0565(17) Uani d . 1 . .
H H8 0.3262 0.0045 -0.1031 0.068 Uiso calc R 1 . .
C C9 0.1541(7) 0.0688(5) -0.0572(4) 0.0590(17) Uani d . 1 . .
H H9 0.0895 0.0223 -0.1014 0.071 Uiso calc R 1 . .
C C10 0.1082(6) 0.1478(5) 0.0096(4) 0.0546(16) Uani d . 1 . .
H H10 0.0125 0.1551 0.0104 0.065 Uiso calc R 1 . .
C C11 0.2042(6) 0.2160(4) 0.0753(4) 0.0436(15) Uani d . 1 . .
H H11 0.1725 0.2690 0.1205 0.052 Uiso calc R 1 . .
C C12 0.4498(5) 0.2132(4) 0.2406(3) 0.0322(13) Uani d . 1 . .
C C13 0.3367(5) 0.1100(4) 0.2397(3) 0.0351(13) Uani d . 1 . .
C C14 0.2062(6) 0.1236(5) 0.2759(4) 0.0567(17) Uani d . 1 . .
H H14 0.1877 0.1954 0.3020 0.068 Uiso calc R 1 . .
C C15 0.1037(7) 0.0290(6) 0.2726(4) 0.0675(19) Uani d . 1 . .
H H15 0.0167 0.0376 0.2975 0.081 Uiso calc R 1 . .
C C16 0.1289(7) -0.0762(6) 0.2335(5) 0.077(2) Uani d . 1 . .
H H16 0.0588 -0.1389 0.2304 0.093 Uiso calc R 1 . .
C C17 0.2577(7) -0.0896(5) 0.1986(5) 0.072(2) Uani d . 1 . .
H H17 0.2765 -0.1614 0.1730 0.086 Uiso calc R 1 . .
C C18 0.3601(6) 0.0048(5) 0.2017(4) 0.0570(17) Uani d . 1 . .
H H18 0.4470 -0.0045 0.1770 0.068 Uiso calc R 1 . .
C C19 0.4813(6) 0.2929(4) 0.4068(3) 0.0455(15) Uani d . 1 . .
H H19A 0.4783 0.3621 0.4511 0.055 Uiso calc R 1 . .
H H19B 0.4162 0.2327 0.4245 0.055 Uiso calc R 1 . .
C C20 0.6388(6) 0.1716(4) 0.3368(4) 0.0469(15) Uani d . 1 . .
H H20A 0.5837 0.1033 0.3497 0.056 Uiso calc R 1 . .
H H20B 0.7376 0.1611 0.3364 0.056 Uiso calc R 1 . .
C C21 0.7120(6) 0.5325(5) 0.1933(4) 0.0530(16) Uani d . 1 . .
H H21A 0.7130 0.4839 0.2379 0.064 Uiso calc R 1 . .
H H21B 0.6786 0.6012 0.2227 0.064 Uiso calc R 1 . .
C C22 0.8592(6) 0.5619(4) 0.1653(4) 0.0482(16) Uani d . 1 . .
C C23 0.8900(6) 0.6050(5) 0.0882(4) 0.0577(17) Uani d . 1 . .
H H23 0.8157 0.6157 0.0505 0.069 Uiso calc R 1 . .
C C24 1.0254(7) 0.6325(5) 0.0652(5) 0.068(2) Uani d . 1 . .
H H24 1.0400 0.6619 0.0124 0.081 Uiso calc R 1 . .
C C25 1.1118(7) 0.5806(6) 0.1887(5) 0.073(2) Uani d . 1 . .
H H25 1.1882 0.5730 0.2261 0.088 Uiso calc R 1 . .
C C26 0.9754(8) 0.5499(6) 0.2152(5) 0.075(2) Uani d . 1 . .
H H26 0.9635 0.5204 0.2682 0.090 Uiso calc R 1 . .
C C27 0.7389(6) 0.3621(5) 0.4180(4) 0.0481(15) Uani d . 1 . .
H H27A 0.7105 0.4275 0.4570 0.058 Uiso calc R 1 . .
H H27B 0.7554 0.3804 0.3582 0.058 Uiso calc R 1 . .
C C28 0.8721(5) 0.3375(4) 0.4579(4) 0.0384(14) Uani d . 1 . .
C C29 1.0046(6) 0.3720(4) 0.4278(4) 0.0505(16) Uani d . 1 . .
H H29 1.0126 0.4087 0.3784 0.061 Uiso calc R 1 . .
C C30 1.1231(6) 0.3516(5) 0.4715(5) 0.0576(18) Uani d . 1 . .
H H30 1.2098 0.3761 0.4491 0.069 Uiso calc R 1 . .
C C31 0.9976(8) 0.2679(6) 0.5694(5) 0.084(2) Uani d . 1 . .
H H31 0.9927 0.2311 0.6189 0.101 Uiso calc R 1 . .
C C32 0.8720(7) 0.2838(6) 0.5309(5) 0.0676(19) Uani d . 1 . .
H H32 0.7865 0.2582 0.5542 0.081 Uiso calc R 1 . .
C C33 0.6754(7) 0.8554(6) 0.3853(5) 0.076(2) Uani d . 1 . .
H H33 0.6949 0.7839 0.4001 0.091 Uiso calc R 1 . .
Cl Cl1 0.7802(3) 0.9693(2) 0.4618(2) 0.1451(11) Uani d . 1 . .
Cl Cl2 0.4992(2) 0.86364(19) 0.39764(19) 0.1222(10) Uani d . 1 . .
Cl Cl3 0.7234(2) 0.86119(18) 0.27531(15) 0.1061(8) Uani d . 1 . .
N N1 0.4182(4) 0.3843(3) 0.1924(3) 0.0370(11) Uani d . 1 . .
N N2 0.5961(4) 0.2785(3) 0.1304(3) 0.0380(12) Uani d . 1 . .
N N3 0.4351(4) 0.3080(3) 0.3151(3) 0.0349(11) Uani d . 1 . .
N N4 0.5925(4) 0.1866(3) 0.2456(3) 0.0342(11) Uani d . 1 . .
N N5 0.6126(5) 0.4746(4) 0.1154(3) 0.0446(12) Uani d . 1 . .
N N6 1.1383(6) 0.6195(4) 0.1144(5) 0.0697(17) Uani d . 1 . .
N N7 0.6238(4) 0.2652(3) 0.4087(3) 0.0388(11) Uani d . 1 . .
N N8 1.1278(6) 0.3010(5) 0.5420(5) 0.0756(17) Uani d . 1 . .
S S1 0.85378(14) 0.24229(12) 0.18583(10) 0.0545(5) Uani d . 1 . .
S S2 0.43168(16) 0.53272(12) 0.35358(10) 0.0527(5) Uani d . 1 . .

loop_
_atom_site_aniso_label
_atom_site_aniso_U_11
_atom_site_aniso_U_22
_atom_site_aniso_U_33
_atom_site_aniso_U_12
_atom_site_aniso_U_13
_atom_site_aniso_U_23
C1 0.042(3) 0.042(3) 0.044(3) 0.002(3) 0.006(3) 0.013(3)
C2 0.042(3) 0.056(4) 0.040(3) 0.002(3) 0.015(3) 0.009(3)
C3 0.026(3) 0.050(4) 0.046(4) 0.009(3) 0.014(3) 0.012(3)
C4 0.038(3) 0.028(3) 0.046(3) 0.004(3) 0.014(3) -0.006(2)
C5 0.025(3) 0.032(3) 0.031(3) 0.006(2) 0.004(2) 0.003(2)
C6 0.039(3) 0.032(3) 0.032(3) 0.001(2) 0.010(3) 0.006(2)
C7 0.039(3) 0.055(4) 0.052(4) -0.002(3) 0.013(3) -0.009(3)
C8 0.047(4) 0.063(4) 0.047(4) 0.000(3) 0.006(3) -0.012(3)
C9 0.061(4) 0.058(4) 0.046(4) -0.009(3) -0.003(3) -0.005(3)
C10 0.034(3) 0.055(4) 0.072(5) -0.003(3) -0.002(3) 0.014(3)
C11 0.042(3) 0.040(3) 0.046(4) 0.002(3) 0.014(3) 0.005(3)
C12 0.026(3) 0.032(3) 0.037(3) 0.001(2) 0.007(2) 0.005(2)
C13 0.035(3) 0.038(3) 0.034(3) -0.002(3) 0.000(3) 0.015(2)
C14 0.050(4) 0.060(4) 0.054(4) -0.006(3) 0.018(3) 0.007(3)
C15 0.046(4) 0.090(5) 0.058(4) -0.019(4) 0.009(3) 0.013(4)
C16 0.066(5) 0.066(5) 0.091(5) -0.026(4) 0.008(4) 0.020(4)
C17 0.066(5) 0.038(4) 0.104(6) -0.006(3) -0.002(4) 0.007(4)
C18 0.044(4) 0.039(4) 0.083(5) -0.007(3) 0.009(3) 0.009(3)
C19 0.053(4) 0.047(3) 0.036(3) 0.006(3) 0.014(3) 0.008(3)
C20 0.038(3) 0.039(3) 0.066(4) 0.008(3) 0.008(3) 0.013(3)
C21 0.050(4) 0.047(4) 0.053(4) -0.010(3) 0.012(3) 0.002(3)
C22 0.039(4) 0.040(3) 0.060(4) -0.006(3) 0.006(3) 0.004(3)
C23 0.041(4) 0.067(4) 0.066(4) 0.001(3) 0.012(3) 0.022(3)
C24 0.055(4) 0.070(5) 0.086(5) 0.008(4) 0.010(4) 0.034(4)
C25 0.034(4) 0.101(6) 0.083(5) 0.000(4) -0.019(4) 0.026(5)
C26 0.065(5) 0.082(5) 0.077(5) -0.017(4) 0.012(4) 0.032(4)
C27 0.051(4) 0.048(4) 0.044(4) 0.008(3) 0.002(3) 0.005(3)
C28 0.030(3) 0.040(3) 0.040(3) 0.003(3) -0.006(3) 0.000(3)
C29 0.040(4) 0.047(4) 0.057(4) -0.007(3) 0.009(3) 0.002(3)
C30 0.025(3) 0.064(4) 0.075(5) 0.006(3) -0.008(3) -0.006(4)
C31 0.069(5) 0.110(6) 0.084(6) 0.004(5) -0.016(5) 0.056(5)
C32 0.042(4) 0.085(5) 0.078(5) -0.004(4) 0.007(4) 0.031(4)
C33 0.083(5) 0.081(5) 0.075(5) 0.032(4) 0.004(4) 0.029(4)
Cl1 0.178(3) 0.1084(19) 0.139(2) 0.0305(19) -0.036(2) 0.0012(17)
Cl2 0.0895(16) 0.1205(19) 0.178(2) 0.0245(14) 0.0594(16) 0.0679(17)
Cl3 0.1197(18) 0.1078(16) 0.0969(16) 0.0181(14) 0.0459(14) 0.0292(12)
N1 0.041(3) 0.034(2) 0.034(3) 0.003(2) 0.012(2) 0.0037(19)
N2 0.029(3) 0.039(3) 0.044(3) -0.001(2) 0.013(2) 0.005(2)
N3 0.033(2) 0.038(3) 0.032(3) 0.003(2) 0.011(2) 0.0018(19)
N4 0.028(2) 0.032(2) 0.040(3) 0.0028(19) 0.003(2) 0.0026(19)
N5 0.041(3) 0.044(3) 0.046(3) -0.004(2) 0.011(2) 0.010(2)
N6 0.062(4) 0.056(3) 0.090(5) -0.003(3) 0.027(4) 0.017(3)
N7 0.030(2) 0.043(3) 0.042(3) 0.003(2) 0.002(2) 0.008(2)
N8 0.057(4) 0.079(4) 0.095(5) 0.019(3) -0.005(4) 0.021(4)
S1 0.0312(8) 0.0584(10) 0.0680(11) 0.0046(7) 0.0157(8) -0.0022(8)
S2 0.0588(10) 0.0434(9) 0.0501(9) 0.0087(8) 0.0122(8) -0.0072(7)

loop_
_atom_type_symbol
_atom_type_description
_atom_type_scat_dispersion_real
_atom_type_scat_dispersion_imag
_atom_type_scat_source
C C 0.0033 0.0016 'International Tables Vol C Tables 4.2.6.8 and 6.1.1.4'
H H 0.0000 0.0000 'International Tables Vol C Tables 4.2.6.8 and 6.1.1.4'
N N 0.0061 0.0033 'International Tables Vol C Tables 4.2.6.8 and 6.1.1.4'
S S 0.1246 0.1234 'International Tables Vol C Tables 4.2.6.8 and 6.1.1.4'
Cl Cl 0.1484 0.1585 'International Tables Vol C Tables 4.2.6.8 and 6.1.1.4'

loop_
_geom_angle_atom_site_label_1
_geom_angle_atom_site_label_2
_geom_angle_atom_site_label_3
_geom_angle_site_symmetry_1
_geom_angle_site_symmetry_3
_geom_angle
_geom_angle_publ_flag
N5 C1 N1 . . 112.5(4) ?
N5 C1 H1A . . 109.1 ?
N1 C1 H1A . . 109.1 ?
N5 C1 H1B . . 109.1 ?
N1 C1 H1B . . 109.1 ?
H1A C1 H1B . . 107.8 ?
N5 C2 N2 . . 111.2(4) ?
N5 C2 H2A . . 109.4 ?
N2 C2 H2A . . 109.4 ?
N5 C2 H2B . . 109.4 ?
N2 C2 H2B . . 109.4 ?
H2A C2 H2B . . 108.0 ?
N1 C3 N3 . . 108.0(4) ?
N1 C3 S2 . . 126.4(4) ?
N3 C3 S2 . . 125.4(4) ?
N2 C4 N4 . . 108.0(4) ?
N2 C4 S1 . . 126.5(4) ?
N4 C4 S1 . . 125.4(5) ?
N2 C5 N1 . . 108.9(4) ?
N2 C5 C6 . . 111.8(3) ?
N1 C5 C6 . . 112.8(4) ?
N2 C5 C12 . . 103.1(4) ?
N1 C5 C12 . . 103.9(3) ?
C6 C5 C12 . . 115.6(4) ?
C11 C6 C7 . . 118.3(5) ?
C11 C6 C5 . . 120.8(4) ?
C7 C6 C5 . . 120.4(4) ?
C8 C7 C6 . . 120.9(5) ?
C8 C7 H7 . . 119.5 ?
C6 C7 H7 . . 119.5 ?
C9 C8 C7 . . 120.0(5) ?
C9 C8 H8 . . 120.0 ?
C7 C8 H8 . . 120.0 ?
C8 C9 C10 . . 119.9(6) ?
C8 C9 H9 . . 120.0 ?
C10 C9 H9 . . 120.0 ?
C9 C10 C11 . . 119.8(5) ?
C9 C10 H10 . . 120.1 ?
C11 C10 H10 . . 120.1 ?
C6 C11 C10 . . 121.0(5) ?
C6 C11 H11 . . 119.5 ?
C10 C11 H11 . . 119.5 ?
N4 C12 N3 . . 109.6(4) ?
N4 C12 C13 . . 112.3(4) ?
N3 C12 C13 . . 112.3(3) ?
N4 C12 C5 . . 103.0(3) ?
N3 C12 C5 . . 101.7(4) ?
C13 C12 C5 . . 116.9(4) ?
C18 C13 C14 . . 119.0(5) ?
C18 C13 C12 . . 120.8(4) ?
C14 C13 C12 . . 120.2(4) ?
C15 C14 C13 . . 119.3(5) ?
C15 C14 H14 . . 120.4 ?
C13 C14 H14 . . 120.4 ?
C16 C15 C14 . . 120.8(6) ?
C16 C15 H15 . . 119.6 ?
C14 C15 H15 . . 119.6 ?
C15 C16 C17 . . 119.8(6) ?
C15 C16 H16 . . 120.1 ?
C17 C16 H16 . . 120.1 ?
C16 C17 C18 . . 119.5(6) ?
C16 C17 H17 . . 120.3 ?
C18 C17 H17 . . 120.3 ?
C13 C18 C17 . . 121.6(5) ?
C13 C18 H18 . . 119.2 ?
C17 C18 H18 . . 119.2 ?
N7 C19 N3 . . 111.8(4) ?
N7 C19 H19A . . 109.3 ?
N3 C19 H19A . . 109.3 ?
N7 C19 H19B . . 109.3 ?
N3 C19 H19B . . 109.3 ?
H19A C19 H19B . . 107.9 ?
N7 C20 N4 . . 113.5(4) ?
N7 C20 H20A . . 108.9 ?
N4 C20 H20A . . 108.9 ?
N7 C20 H20B . . 108.9 ?
N4 C20 H20B . . 108.9 ?
H20A C20 H20B . . 107.7 ?
N5 C21 C22 . . 112.7(4) ?
N5 C21 H21A . . 109.0 ?
C22 C21 H21A . . 109.0 ?
N5 C21 H21B . . 109.0 ?
C22 C21 H21B . . 109.0 ?
H21A C21 H21B . . 107.8 ?
C26 C22 C23 . . 114.0(6) ?
C26 C22 C21 . . 122.6(6) ?
C23 C22 C21 . . 123.4(6) ?
C24 C23 C22 . . 122.0(6) ?
C24 C23 H23 . . 119.0 ?
C22 C23 H23 . . 119.0 ?
N6 C24 C23 . . 123.4(6) ?
N6 C24 H24 . . 118.3 ?
C23 C24 H24 . . 118.3 ?
N6 C25 C26 . . 123.5(7) ?
N6 C25 H25 . . 118.2 ?
C26 C25 H25 . . 118.2 ?
C22 C26 C25 . . 121.4(6) ?
C22 C26 H26 . . 119.3 ?
C25 C26 H26 . . 119.3 ?
N7 C27 C28 . . 111.6(4) ?
N7 C27 H27A . . 109.3 ?
C28 C27 H27A . . 109.3 ?
N7 C27 H27B . . 109.3 ?
C28 C27 H27B . . 109.3 ?
H27A C27 H27B . . 108.0 ?
C32 C28 C29 . . 115.7(6) ?
C32 C28 C27 . . 121.4(5) ?
C29 C28 C27 . . 122.8(5) ?
C30 C29 C28 . . 119.3(6) ?
C30 C29 H29 . . 120.3 ?
C28 C29 H29 . . 120.3 ?
N8 C30 C29 . . 126.9(6) ?
N8 C30 H30 . . 116.5 ?
C29 C30 H30 . . 116.5 ?
N8 C31 C32 . . 125.7(7) ?
N8 C31 H31 . . 117.2 ?
C32 C31 H31 . . 117.2 ?
C31 C32 C28 . . 120.0(6) ?
C31 C32 H32 . . 120.0 ?
C28 C32 H32 . . 120.0 ?
Cl2 C33 Cl3 . . 112.1(4) ?
Cl2 C33 Cl1 . . 109.7(4) ?
Cl3 C33 Cl1 . . 108.3(4) ?
Cl2 C33 H33 . . 108.9 ?
Cl3 C33 H33 . . 108.9 ?
Cl1 C33 H33 . . 108.9 ?
C3 N1 C5 . . 111.1(4) ?
C3 N1 C1 . . 123.0(4) ?
C5 N1 C1 . . 114.7(3) ?
C4 N2 C5 . . 112.7(4) ?
C4 N2 C2 . . 126.8(4) ?
C5 N2 C2 . . 116.3(4) ?
C3 N3 C12 . . 113.4(4) ?
C3 N3 C19 . . 127.7(4) ?
C12 N3 C19 . . 114.3(4) ?
C4 N4 C12 . . 111.8(4) ?
C4 N4 C20 . . 124.5(4) ?
C12 N4 C20 . . 113.6(4) ?
C1 N5 C2 . . 110.7(4) ?
C1 N5 C21 . . 113.8(4) ?
C2 N5 C21 . . 113.6(4) ?
C25 N6 C24 . . 115.7(6) ?
C20 N7 C19 . . 111.5(4) ?
C20 N7 C27 . . 114.4(4) ?
C19 N7 C27 . . 115.4(4) ?
C30 N8 C31 . . 112.4(6) ?

loop_
_geom_bond_atom_site_label_1
_geom_bond_atom_site_label_2
_geom_bond_site_symmetry_2
_geom_bond_distance
_geom_bond_publ_flag
C1 N5 . 1.456(6) ?
C1 N1 . 1.479(6) ?
C1 H1A . 0.9700 ?
C1 H1B . 0.9700 ?
C2 N5 . 1.462(6) ?
C2 N2 . 1.472(6) ?
C2 H2A . 0.9700 ?
C2 H2B . 0.9700 ?
C3 N1 . 1.366(6) ?
C3 N3 . 1.368(6) ?
C3 S2 . 1.656(5) ?
C4 N2 . 1.355(6) ?
C4 N4 . 1.386(6) ?
C4 S1 . 1.657(5) ?
C5 N2 . 1.457(5) ?
C5 N1 . 1.470(5) ?
C5 C6 . 1.527(7) ?
C5 C12 . 1.557(7) ?
C6 C11 . 1.376(6) ?
C6 C7 . 1.385(6) ?
C7 C8 . 1.373(7) ?
C7 H7 . 0.9300 ?
C8 C9 . 1.370(7) ?
C8 H8 . 0.9300 ?
C9 C10 . 1.374(7) ?
C9 H9 . 0.9300 ?
C10 C11 . 1.377(7) ?
C10 H10 . 0.9300 ?
C11 H11 . 0.9300 ?
C12 N4 . 1.448(6) ?
C12 N3 . 1.467(5) ?
C12 C13 . 1.528(6) ?
C13 C18 . 1.350(7) ?
C13 C14 . 1.391(6) ?
C14 C15 . 1.389(8) ?
C14 H14 . 0.9300 ?
C15 C16 . 1.361(8) ?
C15 H15 . 0.9300 ?
C16 C17 . 1.367(8) ?
C16 H16 . 0.9300 ?
C17 C18 . 1.386(7) ?
C17 H17 . 0.9300 ?
C18 H18 . 0.9300 ?
C19 N7 . 1.449(6) ?
C19 N3 . 1.474(6) ?
C19 H19A . 0.9700 ?
C19 H19B . 0.9700 ?
C20 N7 . 1.434(6) ?
C20 N4 . 1.466(7) ?
C20 H20A . 0.9700 ?
C20 H20B . 0.9700 ?
C21 N5 . 1.471(7) ?
C21 C22 . 1.488(7) ?
C21 H21A . 0.9700 ?
C21 H21B . 0.9700 ?
C22 C26 . 1.357(8) ?
C22 C23 . 1.372(8) ?
C23 C24 . 1.356(8) ?
C23 H23 . 0.9300 ?
C24 N6 . 1.329(8) ?
C24 H24 . 0.9300 ?
C25 N6 . 1.300(8) ?
C25 C26 . 1.390(8) ?
C25 H25 . 0.9300 ?
C26 H26 . 0.9300 ?
C27 N7 . 1.469(6) ?
C27 C28 . 1.481(7) ?
C27 H27A . 0.9700 ?
C27 H27B . 0.9700 ?
C28 C32 . 1.369(8) ?
C28 C29 . 1.386(7) ?
C29 C30 . 1.365(8) ?
C29 H29 . 0.9300 ?
C30 N8 . 1.316(8) ?
C30 H30 . 0.9300 ?
C31 N8 . 1.348(8) ?
C31 C32 . 1.368(9) ?
C31 H31 . 0.9300 ?
C32 H32 . 0.9300 ?
C33 Cl2 . 1.711(6) ?
C33 Cl3 . 1.724(7) ?
C33 Cl1 . 1.772(8) ?
C33 H33 . 0.9800 ?

loop_
_geom_hbond_atom_site_label_D
_geom_hbond_atom_site_label_H
_geom_hbond_atom_site_label_A
_geom_hbond_site_symmetry_A
_geom_hbond_distance_DH
_geom_hbond_distance_HA
_geom_hbond_distance_DA
_geom_hbond_angle_DHA
_geom_hbond_publ_flag
C33 H33 N8 2_766 0.979 2.332 3.168(9) 142(8) yes

loop_
_geom_torsion_atom_site_label_1
_geom_torsion_atom_site_label_2
_geom_torsion_atom_site_label_3
_geom_torsion_atom_site_label_4
_geom_torsion_site_symmetry_1
_geom_torsion_site_symmetry_2
_geom_torsion_site_symmetry_3
_geom_torsion_site_symmetry_4
_geom_torsion
_geom_torsion_publ_flag
N2 C5 C6 C11 . . . . -162.1(4) ?
N1 C5 C6 C11 . . . . -38.9(6) ?
C12 C5 C6 C11 . . . . 80.4(6) ?
N2 C5 C6 C7 . . . . 26.4(7) ?
N1 C5 C6 C7 . . . . 149.6(4) ?
C12 C5 C6 C7 . . . . -91.1(5) ?
C11 C6 C7 C8 . . . . -1.8(8) ?
C5 C6 C7 C8 . . . . 170.0(5) ?
C6 C7 C8 C9 . . . . 1.8(9) ?
C7 C8 C9 C10 . . . . -0.8(10) ?
C8 C9 C10 C11 . . . . -0.3(9) ?
C7 C6 C11 C10 . . . . 0.7(8) ?
C5 C6 C11 C10 . . . . -171.0(5) ?
C9 C10 C11 C6 . . . . 0.4(9) ?
N2 C5 C12 N4 . . . . -5.9(4) ?
N1 C5 C12 N4 . . . . -119.5(4) ?
C6 C5 C12 N4 . . . . 116.3(4) ?
N2 C5 C12 N3 . . . . 107.6(4) ?
N1 C5 C12 N3 . . . . -6.0(4) ?
C6 C5 C12 N3 . . . . -130.1(4) ?
N2 C5 C12 C13 . . . . -129.7(4) ?
N1 C5 C12 C13 . . . . 116.7(4) ?
C6 C5 C12 C13 . . . . -7.4(5) ?
N4 C12 C13 C18 . . . . -31.2(7) ?
N3 C12 C13 C18 . . . . -155.3(5) ?
C5 C12 C13 C18 . . . . 87.6(6) ?
N4 C12 C13 C14 . . . . 150.7(5) ?
N3 C12 C13 C14 . . . . 26.6(7) ?
C5 C12 C13 C14 . . . . -90.4(5) ?
C18 C13 C14 C15 . . . . 0.4(9) ?
C12 C13 C14 C15 . . . . 178.6(5) ?
C13 C14 C15 C16 . . . . -0.9(10) ?
C14 C15 C16 C17 . . . . 1.4(11) ?
C15 C16 C17 C18 . . . . -1.5(11) ?
C14 C13 C18 C17 . . . . -0.5(9) ?
C12 C13 C18 C17 . . . . -178.6(5) ?
C16 C17 C18 C13 . . . . 1.1(10) ?
N5 C21 C22 C26 . . . . -139.0(6) ?
N5 C21 C22 C23 . . . . 42.0(7) ?
C26 C22 C23 C24 . . . . 0.0(9) ?
C21 C22 C23 C24 . . . . 179.1(5) ?
C22 C23 C24 N6 . . . . 0.5(10) ?
C23 C22 C26 C25 . . . . 0.7(9) ?
C21 C22 C26 C25 . . . . -178.4(5) ?
N6 C25 C26 C22 . . . . -2.0(11) ?
N7 C27 C28 C32 . . . . -43.3(7) ?
N7 C27 C28 C29 . . . . 140.3(5) ?
C32 C28 C29 C30 . . . . -0.2(8) ?
C27 C28 C29 C30 . . . . 176.3(5) ?
C28 C29 C30 N8 . . . . -0.1(9) ?
N8 C31 C32 C28 . . . . 0.0(12) ?
C29 C28 C32 C31 . . . . 0.3(9) ?
C27 C28 C32 C31 . . . . -176.3(6) ?
N3 C3 N1 C5 . . . . -14.4(5) ?
S2 C3 N1 C5 . . . . 169.5(3) ?
N3 C3 N1 C1 . . . . -156.2(4) ?
S2 C3 N1 C1 . . . . 27.7(6) ?
N2 C5 N1 C3 . . . . -96.7(5) ?
C6 C5 N1 C3 . . . . 138.6(4) ?
C12 C5 N1 C3 . . . . 12.7(5) ?
N2 C5 N1 C1 . . . . 48.5(6) ?
C6 C5 N1 C1 . . . . -76.3(5) ?
C12 C5 N1 C1 . . . . 157.8(4) ?
N5 C1 N1 C3 . . . . 87.6(5) ?
N5 C1 N1 C5 . . . . -52.9(6) ?
N4 C4 N2 C5 . . . . 8.2(5) ?
S1 C4 N2 C5 . . . . -175.2(3) ?
N4 C4 N2 C2 . . . . 163.9(4) ?
S1 C4 N2 C2 . . . . -19.5(7) ?
N1 C5 N2 C4 . . . . 108.8(4) ?
C6 C5 N2 C4 . . . . -125.8(4) ?
C12 C5 N2 C4 . . . . -1.1(5) ?
N1 C5 N2 C2 . . . . -49.6(5) ?
C6 C5 N2 C2 . . . . 75.7(5) ?
C12 C5 N2 C2 . . . . -159.5(4) ?
N5 C2 N2 C4 . . . . -101.2(5) ?
N5 C2 N2 C5 . . . . 53.7(6) ?
N1 C3 N3 C12 . . . . 10.3(5) ?
S2 C3 N3 C12 . . . . -173.6(3) ?
N1 C3 N3 C19 . . . . 164.3(4) ?
S2 C3 N3 C19 . . . . -19.6(7) ?
N4 C12 N3 C3 . . . . 106.3(5) ?
C13 C12 N3 C3 . . . . -128.0(4) ?
C5 C12 N3 C3 . . . . -2.2(5) ?
N4 C12 N3 C19 . . . . -51.3(5) ?
C13 C12 N3 C19 . . . . 74.4(5) ?
C5 C12 N3 C19 . . . . -159.8(4) ?
N7 C19 N3 C3 . . . . -101.1(5) ?
N7 C19 N3 C12 . . . . 52.7(5) ?
N2 C4 N4 C12 . . . . -12.5(5) ?
S1 C4 N4 C12 . . . . 170.8(3) ?
N2 C4 N4 C20 . . . . -155.4(4) ?
S1 C4 N4 C20 . . . . 27.9(6) ?
N3 C12 N4 C4 . . . . -96.3(4) ?
C13 C12 N4 C4 . . . . 138.1(4) ?
C5 C12 N4 C4 . . . . 11.3(5) ?
N3 C12 N4 C20 . . . . 50.8(5) ?
C13 C12 N4 C20 . . . . -74.8(5) ?
C5 C12 N4 C20 . . . . 158.5(4) ?
N7 C20 N4 C4 . . . . 89.0(5) ?
N7 C20 N4 C12 . . . . -53.3(5) ?
N1 C1 N5 C2 . . . . 53.9(6) ?
N1 C1 N5 C21 . . . . -75.5(6) ?
N2 C2 N5 C1 . . . . -53.5(6) ?
N2 C2 N5 C21 . . . . 76.0(5) ?
C22 C21 N5 C1 . . . . -165.7(4) ?
C22 C21 N5 C2 . . . . 66.4(6) ?
C26 C25 N6 C24 . . . . 2.3(10) ?
C23 C24 N6 C25 . . . . -1.6(10) ?
N4 C20 N7 C19 . . . . 52.5(6) ?
N4 C20 N7 C27 . . . . -80.7(5) ?
N3 C19 N7 C20 . . . . -51.7(5) ?
N3 C19 N7 C27 . . . . 81.0(5) ?
C28 C27 N7 C20 . . . . -72.7(5) ?
C28 C27 N7 C19 . . . . 155.9(4) ?
C29 C30 N8 C31 . . . . 0.4(9) ?
C32 C31 N8 C30 . . . . -0.3(11) ?
